data_4311395
loop_
_publ_author_name
'Paolo Marcazzan'
'Chalil Abu-Gnim'
'Kapila N. Seneviratne'
'Brian R. James'

_publ_section_title
;
 Imine Hydrolysis and Role of a Rhodium(I)-Imine-Amine Complex in
 Homogeneous H2-Hydrogenation of the Imine and a Rare Example of
 Inequivalent NH2 Protons
;
_journal_name_full 'Inorganic Chemistry'
_journal_page_first 4820
_journal_page_last 4824
_journal_paper_doi 10.1021/ic040037a
_journal_volume 43
_journal_year 2004
_chemical_formula_moiety 'C63 H64 F6 N2 P3 Rh'
_chemical_formula_sum 'C63 H64 F6 N2 P3 Rh'
_chemical_formula_weight 1158.98
_chemical_name_common 99011Z
_chemical_name_systematic
;
   ?
;
_space_group_IT_number 14
_symmetry_cell_setting monoclinic
_symmetry_space_group_name_Hall '-P 2ybc'
_symmetry_space_group_name_H-M 'P 1 21/c 1'
_atom_sites_solution_hydrogens geom
_atom_sites_solution_primary direct
_atom_sites_solution_secondary difmap
_audit_creation_method SHELXL-97
_cell_angle_alpha 90.00
_cell_angle_beta 99.299(9)
_cell_angle_gamma 90.00
_cell_formula_units_Z 4
_cell_length_a 11.5104(14)
_cell_length_b 19.986(2)
_cell_length_c 25.219(4)
_cell_measurement_reflns_used 354
_cell_measurement_temperature 173(2)
_cell_measurement_theta_max 24.99
_cell_measurement_theta_min 1.31
_cell_volume 5725.3(13)
_computing_cell_refinement 'SMART V4.043, Siemens'
_computing_data_collection 'SMART V4.043, Siemens'
_computing_data_reduction 'SAINT V4.050, Siemens'
_computing_molecular_graphics 'SHELXL-97 (Sheldrick, 1997)'
_computing_publication_material 'SHELXL-97 (Sheldrick, 1997)'
_computing_structure_refinement 'SHELXL-97 (Sheldrick, 1997)'
_computing_structure_solution 'SHELXS-97 (Sheldrick, 1990)'
_diffrn_ambient_temperature 173(2)
_diffrn_measurement_device 'SMART CCD System, Siemens'
_diffrn_measurement_method 'phi and omega scans'
_diffrn_radiation_monochromator graphite
_diffrn_radiation_source 'normal-focus sealed tube'
_diffrn_radiation_type MoK\a
_diffrn_radiation_wavelength 0.71073
_diffrn_reflns_av_R_equivalents 0.0482
_diffrn_reflns_av_sigmaI/netI 0.0440
_diffrn_reflns_limit_h_max 13
_diffrn_reflns_limit_h_min -13
_diffrn_reflns_limit_k_max 23
_diffrn_reflns_limit_k_min -23
_diffrn_reflns_limit_l_max 29
_diffrn_reflns_limit_l_min -29
_diffrn_reflns_number 41237
_diffrn_reflns_theta_max 24.99
_diffrn_reflns_theta_min 1.31
_exptl_absorpt_coefficient_mu 0.442
_exptl_absorpt_correction_T_max 0.9488
_exptl_absorpt_correction_T_min 0.8026
_exptl_absorpt_correction_type multi-scan
_exptl_absorpt_process_details 'SADABS (Sheldrick, 1999)'
_exptl_crystal_colour Orange
_exptl_crystal_density_diffrn 1.345
_exptl_crystal_density_method 'not measured'
_exptl_crystal_description Plate
_exptl_crystal_F_000 2400
_exptl_crystal_size_max 0.52
_exptl_crystal_size_mid 0.32
_exptl_crystal_size_min 0.12
_refine_ls_extinction_method none
_refine_ls_goodness_of_fit_ref 1.016
_refine_ls_hydrogen_treatment mixed
_refine_ls_matrix_type full
_refine_ls_number_parameters 683
_refine_ls_number_reflns 10051
_refine_ls_number_restraints 69
_refine_ls_restrained_S_all 1.305
_refine_ls_R_factor_all 0.0660
_refine_ls_R_factor_gt 0.0415
_refine_ls_shift/su_max 0.006
_refine_ls_shift/su_mean 0.000
_refine_ls_structure_factor_coef Fsqd
_refine_ls_weighting_details 'calc w=1/[\s^2^(Fo^2^)+(0.0478P)^2^+7.7551P] where P=(Fo^2^+2Fc^2^)/3'
_refine_ls_weighting_scheme calc
_refine_ls_wR_factor_gt 0.0970
_refine_ls_wR_factor_ref 0.1096
_reflns_number_gt 7604
_reflns_number_total 10051
_reflns_threshold_expression >2sigma(I)
_cod_data_source_file ic040037a.cif
_cod_data_source_block 99011z
_cod_depositor_comments
;
The following automatic conversions were performed:
'_symmetry_cell_setting' value 'Monoclinic' changed to 'monoclinic'
according to '/home/saulius/struct/CIF-dictionaries/cif_core.dic'
dictionary named 'cif_core.dic' version 2.4.1 from
2010-06-29.

'_exptl_absorpt_correction_type' value 'Multi-scan' changed
to 'multi-scan' according to
'/home/saulius/struct/CIF-dictionaries/cif_core.dic' dictionary named
'cif_core.dic' version 2.4.1 from 2010-06-29.

Automatic conversion script
Id: cif_fix_enum 1527 2010-12-29 10:47:43Z saulius 
;
_cod_database_code 4311395

loop_
_symmetry_equiv_pos_as_xyz
'x, y, z'
'-x, y+1/2, -z+1/2'
'-x, -y, -z'
'x, -y-1/2, z-1/2'

loop_
_atom_site_label
_atom_site_type_symbol
_atom_site_fract_x
_atom_site_fract_y
_atom_site_fract_z
_atom_site_U_iso_or_equiv
_atom_site_adp_type
_atom_site_occupancy
_atom_site_symmetry_multiplicity
_atom_site_calc_flag
_atom_site_refinement_flags
_atom_site_disorder_assembly
_atom_site_disorder_group
Rh1 Rh 0.42066(3) 0.210256(16) 0.125407(13) 0.02602(11) Uani 1 1 d . . .
P1 P 0.55672(10) 0.12895(6) 0.12654(4) 0.0281(3) Uani 1 1 d . . .
P2 P 0.42909(10) 0.24834(5) 0.04215(4) 0.0268(3) Uani 1 1 d . . .
N1 N 0.2868(3) 0.28117(19) 0.13373(14) 0.0331(9) Uani 1 1 d . . .
N2 N 0.3999(3) 0.17509(18) 0.20639(13) 0.0310(8) Uani 1 1 d . . .
H2NA H 0.3219 0.1640 0.2049 0.037 Uiso 1 1 calc R . .
H2NB H 0.4420 0.1359 0.2123 0.037 Uiso 1 1 calc R . .
C1 C 0.6638(4) 0.1418(2) 0.18876(17) 0.0315(10) Uani 1 1 d . . .
C2 C 0.7117(4) 0.2057(2) 0.19857(19) 0.0405(11) Uani 1 1 d . . .
H2 H 0.6945 0.2394 0.1719 0.061 Uiso 1 1 calc R . .
C3 C 0.7844(4) 0.2208(3) 0.2469(2) 0.0470(13) Uani 1 1 d . . .
H3 H 0.8163 0.2645 0.2526 0.070 Uiso 1 1 calc R . .
C4 C 0.8106(4) 0.1723(3) 0.2868(2) 0.0487(14) Uani 1 1 d . . .
C5 C 0.7660(5) 0.1086(3) 0.2764(2) 0.0506(14) Uani 1 1 d . . .
H5 H 0.7854 0.0746 0.3026 0.076 Uiso 1 1 calc R . .
C6 C 0.6938(4) 0.0933(3) 0.22850(18) 0.0408(12) Uani 1 1 d . . .
H6 H 0.6642 0.0491 0.2226 0.049 Uiso 1 1 calc R . .
C7 C 0.8874(6) 0.1887(4) 0.3401(2) 0.075(2) Uani 1 1 d . . .
H7A H 0.8387 0.1897 0.3686 0.113 Uiso 1 1 calc R . .
H7B H 0.9244 0.2325 0.3377 0.113 Uiso 1 1 calc R . .
H7C H 0.9485 0.1544 0.3484 0.113 Uiso 1 1 calc R . .
C8 C 0.4995(4) 0.0444(2) 0.13573(17) 0.0315(10) Uani 1 1 d . . .
C9 C 0.3841(4) 0.0360(2) 0.14635(17) 0.0355(11) Uani 1 1 d . . .
H9 H 0.3336 0.0737 0.1456 0.043 Uiso 1 1 calc R . .
C10 C 0.3433(5) -0.0265(2) 0.15791(18) 0.0405(12) Uani 1 1 d . . .
H10 H 0.2661 -0.0305 0.1664 0.049 Uiso 1 1 calc R . .
C11 C 0.4121(5) -0.0835(2) 0.15749(18) 0.0427(12) Uani 1 1 d . . .
C12 C 0.5240(5) -0.0760(2) 0.1451(2) 0.0469(13) Uani 1 1 d . . .
H12 H 0.5717 -0.1144 0.1433 0.056 Uiso 1 1 calc R . .
C13 C 0.5682(5) -0.0132(2) 0.13497(19) 0.0415(12) Uani 1 1 d . . .
H13 H 0.6462 -0.0095 0.1275 0.050 Uiso 1 1 calc R . .
C14 C 0.3654(6) -0.1518(3) 0.1690(2) 0.0606(16) Uani 1 1 d . . .
H14A H 0.2797 -0.1526 0.1579 0.091 Uiso 1 1 calc R . .
H14B H 0.3844 -0.1611 0.2075 0.091 Uiso 1 1 calc R . .
H14C H 0.4016 -0.1858 0.1489 0.091 Uiso 1 1 calc R . .
C15 C 0.6507(4) 0.1109(2) 0.07591(17) 0.0298(10) Uani 1 1 d . . .
C16 C 0.6028(4) 0.0785(2) 0.02842(17) 0.0326(10) Uani 1 1 d . . .
H16 H 0.5214 0.0675 0.0222 0.039 Uiso 1 1 calc R . .
C17 C 0.6720(4) 0.0619(2) -0.01000(18) 0.0363(11) Uani 1 1 d . . .
H17 H 0.6376 0.0395 -0.0419 0.044 Uiso 1 1 calc R . .
C18 C 0.7912(4) 0.0777(2) -0.00210(19) 0.0400(12) Uani 1 1 d . . .
C19 C 0.8388(4) 0.1104(3) 0.0450(2) 0.0438(12) Uani 1 1 d . . .
H19 H 0.9200 0.1218 0.0510 0.053 Uiso 1 1 calc R . .
C20 C 0.7701(4) 0.1267(2) 0.08359(19) 0.0375(11) Uani 1 1 d . . .
H20 H 0.8049 0.1489 0.1155 0.045 Uiso 1 1 calc R . .
C21 C 0.8687(5) 0.0601(3) -0.0432(2) 0.0612(16) Uani 1 1 d . . .
H21A H 0.8441 0.0861 -0.0760 0.092 Uiso 1 1 calc R . .
H21B H 0.8613 0.0122 -0.0515 0.092 Uiso 1 1 calc R . .
H21C H 0.9508 0.0705 -0.0286 0.092 Uiso 1 1 calc R . .
C22 C 0.3640(4) 0.3329(2) 0.02868(16) 0.0291(10) Uani 1 1 d . . .
C23 C 0.2452(4) 0.3407(2) 0.00671(19) 0.0364(11) Uani 1 1 d . . .
H23 H 0.1991 0.3022 -0.0043 0.044 Uiso 1 1 calc R . .
C24 C 0.1933(5) 0.4035(2) 0.0007(2) 0.0459(13) Uani 1 1 d . . .
H24 H 0.1127 0.4071 -0.0150 0.055 Uiso 1 1 calc R . .
C25 C 0.2566(5) 0.4614(2) 0.0171(2) 0.0464(13) Uani 1 1 d . . .
C26 C 0.3746(5) 0.4534(2) 0.03836(19) 0.0435(12) Uani 1 1 d . . .
H26 H 0.4205 0.4919 0.0495 0.052 Uiso 1 1 calc R . .
C27 C 0.4278(4) 0.3908(2) 0.04386(17) 0.0352(11) Uani 1 1 d . . .
H27 H 0.5092 0.3875 0.0582 0.042 Uiso 1 1 calc R . .
C28 C 0.1985(6) 0.5297(3) 0.0116(3) 0.080(2) Uani 1 1 d . . .
H28A H 0.1569 0.5374 0.0420 0.120 Uiso 1 1 calc R . .
H28B H 0.1423 0.5316 -0.0220 0.120 Uiso 1 1 calc R . .
H28C H 0.2587 0.5643 0.0112 0.120 Uiso 1 1 calc R . .
C29 C 0.5769(4) 0.2593(2) 0.02459(17) 0.0282(9) Uani 1 1 d . . .
C30 C 0.6105(4) 0.2355(2) -0.02261(17) 0.0318(10) Uani 1 1 d . . .
H30 H 0.5548 0.2128 -0.0483 0.048 Uiso 1 1 calc R . .
C31 C 0.7250(4) 0.2448(3) -0.03235(18) 0.0392(11) Uani 1 1 d . . .
H31 H 0.7466 0.2277 -0.0646 0.059 Uiso 1 1 calc R . .
C32 C 0.8083(4) 0.2784(2) 0.00402(19) 0.0390(12) Uani 1 1 d . . .
C33 C 0.7755(4) 0.3022(2) 0.05106(19) 0.0383(11) Uani 1 1 d . . .
H33 H 0.8311 0.3253 0.0765 0.057 Uiso 1 1 calc R . .
C34 C 0.6620(4) 0.2924(2) 0.06127(17) 0.0327(10) Uani 1 1 d . . .
H34 H 0.6414 0.3085 0.0939 0.039 Uiso 1 1 calc R . .
C35 C 0.9339(5) 0.2869(3) -0.0066(2) 0.0606(16) Uani 1 1 d . . .
H35A H 0.9479 0.2560 -0.0352 0.091 Uiso 0.50 1 calc PR . .
H35B H 0.9891 0.2770 0.0262 0.091 Uiso 0.50 1 calc PR . .
H35C H 0.9455 0.3330 -0.0178 0.091 Uiso 0.50 1 calc PR . .
H35D H 0.9738 0.3213 0.0173 0.091 Uiso 0.50 1 calc PR . .
H35E H 0.9325 0.3004 -0.0441 0.091 Uiso 0.50 1 calc PR . .
H35F H 0.9762 0.2444 0.0000 0.091 Uiso 0.50 1 calc PR . .
C36 C 0.3451(4) 0.1998(2) -0.01317(17) 0.0280(9) Uani 1 1 d . . .
C37 C 0.2966(4) 0.1384(2) -0.00261(18) 0.0334(10) Uani 1 1 d . . .
H37 H 0.3123 0.1202 0.0326 0.040 Uiso 1 1 calc R . .
C38 C 0.2250(4) 0.1031(2) -0.0434(2) 0.0404(12) Uani 1 1 d . . .
H38 H 0.1936 0.0610 -0.0353 0.048 Uiso 1 1 calc R . .
C39 C 0.1989(4) 0.1279(2) -0.0950(2) 0.0409(12) Uani 1 1 d . . .
C40 C 0.2482(4) 0.1895(2) -0.10571(19) 0.0410(12) Uani 1 1 d . . .
H40 H 0.2318 0.2075 -0.1410 0.049 Uiso 1 1 calc R . .
C41 C 0.3203(4) 0.2247(2) -0.06597(17) 0.0339(11) Uani 1 1 d . . .
H41 H 0.3534 0.2661 -0.0745 0.041 Uiso 1 1 calc R . .
C42 C 0.1200(5) 0.0902(3) -0.1388(2) 0.0619(16) Uani 1 1 d . . .
H42A H 0.1507 0.0946 -0.1727 0.093 Uiso 1 1 calc R . .
H42B H 0.0402 0.1087 -0.1431 0.093 Uiso 1 1 calc R . .
H42C H 0.1180 0.0428 -0.1290 0.093 Uiso 1 1 calc R . .
C43 C 0.2948(4) 0.3412(2) 0.15262(18) 0.0365(11) Uani 1 1 d . . .
H43 H 0.2226 0.3639 0.1534 0.041(13) Uiso 1 1 calc R . .
C44 C 0.4020(4) 0.3782(2) 0.17298(18) 0.0345(11) Uani 1 1 d . . .
C45 C 0.3904(5) 0.4462(2) 0.1849(2) 0.0449(12) Uani 1 1 d . . .
H45 H 0.3142 0.4651 0.1834 0.054 Uiso 1 1 calc R . .
C46 C 0.4889(5) 0.4859(3) 0.1990(2) 0.0505(14) Uani 1 1 d . . .
H46 H 0.4801 0.5321 0.2064 0.061 Uiso 1 1 calc R . .
C47 C 0.6003(5) 0.4588(2) 0.2022(2) 0.0452(13) Uani 1 1 d . . .
H47 H 0.6677 0.4864 0.2115 0.054 Uiso 1 1 calc R . .
C48 C 0.6138(5) 0.3912(2) 0.19179(18) 0.0393(11) Uani 1 1 d . . .
H48 H 0.6903 0.3724 0.1943 0.047 Uiso 1 1 calc R . .
C49 C 0.5151(4) 0.3514(2) 0.17777(18) 0.0355(11) Uani 1 1 d . . .
H49 H 0.5246 0.3051 0.1713 0.043 Uiso 1 1 calc R . .
C50 C 0.1656(4) 0.2574(3) 0.1115(2) 0.0409(12) Uani 1 1 d . . .
H50A H 0.1642 0.2422 0.0741 0.049 Uiso 1 1 calc R . .
H50B H 0.1101 0.2954 0.1107 0.049 Uiso 1 1 calc R . .
C51 C 0.1241(4) 0.2011(3) 0.1435(2) 0.0410(12) Uani 1 1 d . . .
C52 C 0.0870(5) 0.2127(4) 0.1916(2) 0.0647(17) Uani 1 1 d . . .
H52 H 0.0884 0.2568 0.2058 0.078 Uiso 1 1 calc R . .
C53 C 0.0464(6) 0.1584(6) 0.2205(3) 0.094(3) Uani 1 1 d . . .
H53 H 0.0203 0.1660 0.2538 0.113 Uiso 1 1 calc R . .
C54 C 0.0456(6) 0.0949(5) 0.1993(4) 0.093(3) Uani 1 1 d . . .
H54 H 0.0201 0.0585 0.2188 0.111 Uiso 1 1 calc R . .
C55 C 0.0798(6) 0.0834(4) 0.1522(4) 0.083(2) Uani 1 1 d . . .
H55 H 0.0766 0.0393 0.1380 0.100 Uiso 1 1 calc R . .
C56 C 0.1202(5) 0.1356(3) 0.1236(3) 0.0572(15) Uani 1 1 d . . .
H56 H 0.1454 0.1268 0.0902 0.069 Uiso 1 1 calc R . .
C57 C 0.4332(5) 0.2172(2) 0.25515(18) 0.0411(12) Uani 1 1 d . . .
H57A H 0.3810 0.2568 0.2528 0.049 Uiso 1 1 calc R . .
H57B H 0.5151 0.2332 0.2566 0.049 Uiso 1 1 calc R . .
C58 C 0.4237(4) 0.1787(2) 0.30636(17) 0.0348(11) Uani 1 1 d . . .
C59 C 0.5205(4) 0.1687(2) 0.34529(18) 0.0386(11) Uani 1 1 d . . .
H59 H 0.5940 0.1877 0.3410 0.046 Uiso 1 1 calc R . .
C60 C 0.5121(5) 0.1306(2) 0.3911(2) 0.0470(13) Uani 1 1 d . . .
H60 H 0.5794 0.1247 0.4180 0.056 Uiso 1 1 calc R . .
C61 C 0.4068(5) 0.1020(2) 0.3973(2) 0.0482(14) Uani 1 1 d . . .
H61 H 0.4016 0.0755 0.4282 0.058 Uiso 1 1 calc R . .
C62 C 0.3087(5) 0.1114(3) 0.3589(2) 0.0505(14) Uani 1 1 d . . .
H62 H 0.2357 0.0917 0.3632 0.061 Uiso 1 1 calc R . .
C63 C 0.3169(5) 0.1499(3) 0.3138(2) 0.0460(13) Uani 1 1 d . . .
H63 H 0.2488 0.1567 0.2876 0.055 Uiso 1 1 calc R . .
P3 P 0.03044(17) -0.06246(12) 0.32069(11) 0.1031(9) Uani 1 1 d DU . .
F1 F 0.0116(7) 0.0148(4) 0.3242(4) 0.233(4) Uani 1 1 d DU . .
F2 F -0.0259(5) -0.0769(4) 0.3711(2) 0.186(3) Uani 1 1 d DU . .
F3 F 0.0693(8) -0.1371(3) 0.3220(3) 0.191(3) Uani 1 1 d DU . .
F4 F 0.0912(4) -0.0540(4) 0.2701(3) 0.170(3) Uani 1 1 d DU . .
F5 F -0.0879(4) -0.0732(6) 0.2853(2) 0.239(4) Uani 1 1 d DU . .
F6 F 0.1522(4) -0.0494(3) 0.3590(2) 0.1351(19) Uani 1 1 d DU . .

loop_
_atom_site_aniso_label
_atom_site_aniso_U_11
_atom_site_aniso_U_22
_atom_site_aniso_U_33
_atom_site_aniso_U_23
_atom_site_aniso_U_13
_atom_site_aniso_U_12
Rh1 0.02831(19) 0.02424(18) 0.02534(18) 0.00266(14) 0.00381(13) 0.00116(15)
P1 0.0309(6) 0.0256(6) 0.0273(6) 0.0008(5) 0.0033(5) 0.0014(5)
P2 0.0286(6) 0.0243(6) 0.0273(6) 0.0028(4) 0.0036(5) -0.0024(5)
N1 0.031(2) 0.036(2) 0.033(2) 0.0074(17) 0.0064(16) 0.0041(17)
N2 0.035(2) 0.031(2) 0.0277(19) 0.0011(16) 0.0056(16) 0.0009(17)
C1 0.031(2) 0.034(3) 0.029(2) -0.0016(19) 0.0027(19) 0.006(2)
C2 0.039(3) 0.038(3) 0.041(3) -0.004(2) -0.003(2) 0.009(2)
C3 0.040(3) 0.047(3) 0.050(3) -0.016(2) -0.004(2) 0.009(2)
C4 0.036(3) 0.075(4) 0.034(3) -0.013(3) 0.003(2) 0.009(3)
C5 0.045(3) 0.073(4) 0.033(3) 0.010(3) 0.001(2) 0.005(3)
C6 0.041(3) 0.045(3) 0.035(3) 0.006(2) 0.003(2) 0.001(2)
C7 0.069(4) 0.110(6) 0.041(3) -0.017(3) -0.009(3) 0.010(4)
C8 0.041(3) 0.026(2) 0.028(2) 0.0015(18) 0.006(2) 0.002(2)
C9 0.043(3) 0.033(3) 0.030(2) -0.002(2) 0.004(2) -0.002(2)
C10 0.048(3) 0.039(3) 0.034(3) -0.002(2) 0.006(2) -0.011(2)
C11 0.067(4) 0.032(3) 0.028(2) 0.002(2) 0.005(2) -0.010(3)
C12 0.069(4) 0.030(3) 0.041(3) 0.005(2) 0.008(3) 0.009(3)
C13 0.050(3) 0.035(3) 0.040(3) 0.001(2) 0.009(2) 0.005(2)
C14 0.100(5) 0.036(3) 0.046(3) 0.002(2) 0.010(3) -0.015(3)
C15 0.031(3) 0.028(2) 0.030(2) 0.0033(19) 0.0053(19) 0.0026(19)
C16 0.032(3) 0.029(2) 0.036(2) 0.002(2) 0.003(2) -0.001(2)
C17 0.045(3) 0.034(3) 0.029(2) 0.000(2) 0.004(2) 0.003(2)
C18 0.041(3) 0.045(3) 0.035(3) 0.005(2) 0.008(2) 0.006(2)
C19 0.028(3) 0.060(3) 0.043(3) 0.004(2) 0.005(2) -0.002(2)
C20 0.038(3) 0.041(3) 0.032(2) -0.002(2) 0.004(2) -0.001(2)
C21 0.050(3) 0.089(5) 0.048(3) -0.003(3) 0.019(3) 0.009(3)
C22 0.037(3) 0.027(2) 0.025(2) 0.0035(18) 0.0091(19) -0.001(2)
C23 0.036(3) 0.030(2) 0.044(3) 0.006(2) 0.010(2) -0.004(2)
C24 0.036(3) 0.039(3) 0.062(3) 0.011(2) 0.005(2) 0.008(2)
C25 0.055(3) 0.031(3) 0.054(3) 0.007(2) 0.011(3) 0.007(2)
C26 0.061(4) 0.029(3) 0.041(3) 0.000(2) 0.009(3) -0.008(2)
C27 0.045(3) 0.030(2) 0.030(2) 0.0032(19) 0.005(2) -0.001(2)
C28 0.085(5) 0.038(3) 0.114(6) 0.003(4) 0.008(4) 0.018(3)
C29 0.030(2) 0.025(2) 0.028(2) 0.0055(18) 0.0024(19) -0.0011(19)
C30 0.032(3) 0.035(2) 0.027(2) 0.0022(19) 0.0027(19) -0.003(2)
C31 0.037(3) 0.052(3) 0.030(2) 0.005(2) 0.008(2) 0.001(2)
C32 0.030(3) 0.051(3) 0.036(3) 0.011(2) 0.003(2) -0.004(2)
C33 0.035(3) 0.039(3) 0.038(3) 0.006(2) -0.004(2) -0.007(2)
C34 0.036(3) 0.030(2) 0.031(2) 0.000(2) 0.0048(19) -0.005(2)
C35 0.036(3) 0.097(5) 0.049(3) 0.010(3) 0.007(2) -0.009(3)
C36 0.027(2) 0.026(2) 0.030(2) -0.0010(18) 0.0020(18) -0.0003(18)
C37 0.033(3) 0.031(2) 0.036(2) 0.004(2) 0.005(2) 0.001(2)
C38 0.040(3) 0.028(2) 0.052(3) 0.001(2) 0.004(2) -0.005(2)
C39 0.033(3) 0.041(3) 0.046(3) -0.008(2) -0.002(2) -0.005(2)
C40 0.043(3) 0.044(3) 0.034(3) 0.000(2) 0.000(2) 0.000(2)
C41 0.035(3) 0.033(3) 0.032(2) 0.0019(19) 0.002(2) -0.006(2)
C42 0.057(4) 0.065(4) 0.058(4) -0.015(3) -0.008(3) -0.017(3)
C43 0.038(3) 0.039(3) 0.034(2) 0.003(2) 0.010(2) 0.010(2)
C44 0.045(3) 0.029(2) 0.031(2) 0.0046(19) 0.012(2) 0.005(2)
C45 0.054(3) 0.039(3) 0.045(3) 0.000(2) 0.016(3) 0.009(3)
C46 0.077(4) 0.028(3) 0.050(3) -0.002(2) 0.019(3) 0.001(3)
C47 0.062(4) 0.034(3) 0.041(3) 0.000(2) 0.014(3) -0.011(3)
C48 0.047(3) 0.034(3) 0.037(3) 0.000(2) 0.010(2) -0.002(2)
C49 0.044(3) 0.028(2) 0.035(3) 0.0011(19) 0.006(2) 0.000(2)
C50 0.033(3) 0.046(3) 0.043(3) 0.004(2) 0.004(2) 0.003(2)
C51 0.022(2) 0.054(3) 0.047(3) 0.012(2) 0.004(2) 0.005(2)
C52 0.041(3) 0.099(5) 0.057(4) 0.013(3) 0.018(3) 0.014(3)
C53 0.037(4) 0.183(10) 0.068(5) 0.043(6) 0.020(3) 0.016(5)
C54 0.038(4) 0.120(7) 0.117(7) 0.070(6) 0.003(4) -0.006(4)
C55 0.047(4) 0.072(5) 0.128(7) 0.034(5) 0.005(4) -0.013(3)
C56 0.035(3) 0.058(4) 0.076(4) 0.007(3) 0.001(3) -0.006(3)
C57 0.054(3) 0.039(3) 0.030(2) 0.000(2) 0.008(2) -0.005(2)
C58 0.049(3) 0.028(2) 0.028(2) -0.0053(19) 0.011(2) -0.001(2)
C59 0.045(3) 0.035(3) 0.036(3) -0.004(2) 0.009(2) 0.004(2)
C60 0.066(4) 0.038(3) 0.035(3) -0.002(2) 0.000(3) 0.012(3)
C61 0.082(4) 0.034(3) 0.032(3) 0.001(2) 0.018(3) 0.006(3)
C62 0.061(4) 0.052(3) 0.044(3) -0.007(3) 0.024(3) -0.012(3)
C63 0.048(3) 0.055(3) 0.035(3) -0.001(2) 0.006(2) -0.003(3)
P3 0.0499(11) 0.1062(17) 0.152(2) 0.0789(16) 0.0132(12) -0.0100(11)
F1 0.207(7) 0.162(5) 0.331(11) 0.075(6) 0.048(7) 0.097(5)
F2 0.112(4) 0.318(8) 0.132(4) 0.020(5) 0.032(3) -0.117(5)
F3 0.297(9) 0.084(4) 0.178(6) 0.029(4) -0.003(6) -0.033(4)
F4 0.081(3) 0.243(7) 0.193(5) 0.120(5) 0.047(4) 0.009(4)
F5 0.061(3) 0.536(13) 0.112(4) 0.051(6) -0.008(3) -0.050(5)
F6 0.072(3) 0.138(4) 0.194(5) 0.001(4) 0.016(3) -0.025(3)

loop_
_atom_type_symbol
_atom_type_description
_atom_type_scat_dispersion_real
_atom_type_scat_dispersion_imag
_atom_type_scat_source
C C 0.0033 0.0016 'International Tables Vol C Tables 4.2.6.8 and 6.1.1.4'
H H 0.0000 0.0000 'International Tables Vol C Tables 4.2.6.8 and 6.1.1.4'
N N 0.0061 0.0033 'International Tables Vol C Tables 4.2.6.8 and 6.1.1.4'
F F 0.0171 0.0103 'International Tables Vol C Tables 4.2.6.8 and 6.1.1.4'
P P 0.1023 0.0942 'International Tables Vol C Tables 4.2.6.8 and 6.1.1.4'
Rh Rh -1.1178 0.9187 'International Tables Vol C Tables 4.2.6.8 and 6.1.1.4'

loop_
_geom_angle_atom_site_label_1
_geom_angle_atom_site_label_2
_geom_angle_atom_site_label_3
_geom_angle
_geom_angle_site_symmetry_1
_geom_angle_site_symmetry_3
_geom_angle_publ_flag
N1 Rh1 N2 86.15(13) . . ?
N1 Rh1 P2 90.45(10) . . ?
N2 Rh1 P2 176.16(10) . . ?
N1 Rh1 P1 172.46(10) . . ?
N2 Rh1 P1 86.41(10) . . ?
P2 Rh1 P1 96.95(4) . . ?
C15 P1 C8 99.8(2) . . ?
C15 P1 C1 103.3(2) . . ?
C8 P1 C1 102.9(2) . . ?
C15 P1 Rh1 128.23(14) . . ?
C8 P1 Rh1 113.63(15) . . ?
C1 P1 Rh1 106.08(14) . . ?
C29 P2 C36 105.9(2) . . ?
C29 P2 C22 102.04(19) . . ?
C36 P2 C22 101.19(19) . . ?
C29 P2 Rh1 116.50(14) . . ?
C36 P2 Rh1 115.63(14) . . ?
C22 P2 Rh1 113.67(13) . . ?
C43 N1 C50 116.1(4) . . ?
C43 N1 Rh1 130.3(3) . . ?
C50 N1 Rh1 113.5(3) . . ?
C57 N2 Rh1 122.2(3) . . ?
C57 N2 H2NA 106.8 . . ?
Rh1 N2 H2NA 106.8 . . ?
C57 N2 H2NB 106.8 . . ?
Rh1 N2 H2NB 106.8 . . ?
H2NA N2 H2NB 106.6 . . ?
C6 C1 C2 117.5(4) . . ?
C6 C1 P1 124.5(4) . . ?
C2 C1 P1 117.8(3) . . ?
C3 C2 C1 121.1(5) . . ?
C3 C2 H2 119.4 . . ?
C1 C2 H2 119.4 . . ?
C2 C3 C4 120.6(5) . . ?
C2 C3 H3 119.7 . . ?
C4 C3 H3 119.7 . . ?
C5 C4 C3 118.2(5) . . ?
C5 C4 C7 120.7(5) . . ?
C3 C4 C7 121.0(6) . . ?
C4 C5 C6 121.4(5) . . ?
C4 C5 H5 119.3 . . ?
C6 C5 H5 119.3 . . ?
C5 C6 C1 121.1(5) . . ?
C5 C6 H6 119.5 . . ?
C1 C6 H6 119.5 . . ?
C4 C7 H7A 109.5 . . ?
C4 C7 H7B 109.5 . . ?
H7A C7 H7B 109.5 . . ?
C4 C7 H7C 109.5 . . ?
H7A C7 H7C 109.5 . . ?
H7B C7 H7C 109.5 . . ?
C13 C8 C9 117.2(4) . . ?
C13 C8 P1 122.6(4) . . ?
C9 C8 P1 120.1(3) . . ?
C10 C9 C8 120.8(5) . . ?
C10 C9 H9 119.6 . . ?
C8 C9 H9 119.6 . . ?
C9 C10 C11 121.8(5) . . ?
C9 C10 H10 119.1 . . ?
C11 C10 H10 119.1 . . ?
C12 C11 C10 117.8(4) . . ?
C12 C11 C14 121.0(5) . . ?
C10 C11 C14 121.2(5) . . ?
C11 C12 C13 121.4(5) . . ?
C11 C12 H12 119.3 . . ?
C13 C12 H12 119.3 . . ?
C12 C13 C8 121.0(5) . . ?
C12 C13 H13 119.5 . . ?
C8 C13 H13 119.5 . . ?
C11 C14 H14A 109.5 . . ?
C11 C14 H14B 109.5 . . ?
H14A C14 H14B 109.5 . . ?
C11 C14 H14C 109.5 . . ?
H14A C14 H14C 109.5 . . ?
H14B C14 H14C 109.5 . . ?
C20 C15 C16 118.0(4) . . ?
C20 C15 P1 122.5(3) . . ?
C16 C15 P1 119.5(3) . . ?
C17 C16 C15 121.2(4) . . ?
C17 C16 H16 119.4 . . ?
C15 C16 H16 119.4 . . ?
C16 C17 C18 120.6(4) . . ?
C16 C17 H17 119.7 . . ?
C18 C17 H17 119.7 . . ?
C19 C18 C17 118.3(4) . . ?
C19 C18 C21 120.0(5) . . ?
C17 C18 C21 121.7(5) . . ?
C20 C19 C18 121.3(5) . . ?
C20 C19 H19 119.4 . . ?
C18 C19 H19 119.4 . . ?
C19 C20 C15 120.7(4) . . ?
C19 C20 H20 119.7 . . ?
C15 C20 H20 119.7 . . ?
C18 C21 H21A 109.5 . . ?
C18 C21 H21B 109.5 . . ?
H21A C21 H21B 109.5 . . ?
C18 C21 H21C 109.5 . . ?
H21A C21 H21C 109.5 . . ?
H21B C21 H21C 109.5 . . ?
C27 C22 C23 117.1(4) . . ?
C27 C22 P2 121.8(3) . . ?
C23 C22 P2 120.9(3) . . ?
C24 C23 C22 121.3(4) . . ?
C24 C23 H23 119.3 . . ?
C22 C23 H23 119.3 . . ?
C23 C24 C25 121.6(5) . . ?
C23 C24 H24 119.2 . . ?
C25 C24 H24 119.2 . . ?
C26 C25 C24 116.8(4) . . ?
C26 C25 C28 122.0(5) . . ?
C24 C25 C28 121.2(5) . . ?
C25 C26 C27 122.1(5) . . ?
C25 C26 H26 119.0 . . ?
C27 C26 H26 119.0 . . ?
C26 C27 C22 121.1(5) . . ?
C26 C27 H27 119.4 . . ?
C22 C27 H27 119.4 . . ?
C25 C28 H28A 109.5 . . ?
C25 C28 H28B 109.5 . . ?
H28A C28 H28B 109.5 . . ?
C25 C28 H28C 109.5 . . ?
H28A C28 H28C 109.5 . . ?
H28B C28 H28C 109.5 . . ?
C30 C29 C34 117.7(4) . . ?
C30 C29 P2 124.1(3) . . ?
C34 C29 P2 118.2(3) . . ?
C31 C30 C29 120.5(4) . . ?
C31 C30 H30 119.8 . . ?
C29 C30 H30 119.8 . . ?
C32 C31 C30 121.4(4) . . ?
C32 C31 H31 119.3 . . ?
C30 C31 H31 119.3 . . ?
C33 C32 C31 118.4(4) . . ?
C33 C32 C35 120.8(5) . . ?
C31 C32 C35 120.8(5) . . ?
C34 C33 C32 120.4(4) . . ?
C34 C33 H33 119.8 . . ?
C32 C33 H33 119.8 . . ?
C33 C34 C29 121.6(4) . . ?
C33 C34 H34 119.2 . . ?
C29 C34 H34 119.2 . . ?
C32 C35 H35A 109.5 . . ?
C32 C35 H35B 109.5 . . ?
H35A C35 H35B 109.5 . . ?
C32 C35 H35C 109.5 . . ?
H35A C35 H35C 109.5 . . ?
H35B C35 H35C 109.5 . . ?
C32 C35 H35D 109.5 . . ?
H35A C35 H35D 141.1 . . ?
H35B C35 H35D 56.3 . . ?
H35C C35 H35D 56.3 . . ?
C32 C35 H35E 109.5 . . ?
H35A C35 H35E 56.3 . . ?
H35B C35 H35E 141.1 . . ?
H35C C35 H35E 56.3 . . ?
H35D C35 H35E 109.5 . . ?
C32 C35 H35F 109.5 . . ?
H35A C35 H35F 56.3 . . ?
H35B C35 H35F 56.3 . . ?
H35C C35 H35F 141.1 . . ?
H35D C35 H35F 109.5 . . ?
H35E C35 H35F 109.5 . . ?
C37 C36 C41 117.8(4) . . ?
C37 C36 P2 119.8(3) . . ?
C41 C36 P2 122.2(3) . . ?
C36 C37 C38 120.7(4) . . ?
C36 C37 H37 119.6 . . ?
C38 C37 H37 119.6 . . ?
C39 C38 C37 121.6(4) . . ?
C39 C38 H38 119.2 . . ?
C37 C38 H38 119.2 . . ?
C38 C39 C40 117.7(4) . . ?
C38 C39 C42 121.5(5) . . ?
C40 C39 C42 120.7(5) . . ?
C41 C40 C39 121.4(4) . . ?
C41 C40 H40 119.3 . . ?
C39 C40 H40 119.3 . . ?
C40 C41 C36 120.7(4) . . ?
C40 C41 H41 119.6 . . ?
C36 C41 H41 119.6 . . ?
C39 C42 H42A 109.5 . . ?
C39 C42 H42B 109.5 . . ?
H42A C42 H42B 109.5 . . ?
C39 C42 H42C 109.5 . . ?
H42A C42 H42C 109.5 . . ?
H42B C42 H42C 109.5 . . ?
N1 C43 C44 127.4(4) . . ?
N1 C43 H43 116.3 . . ?
C44 C43 H43 116.3 . . ?
C49 C44 C45 118.3(5) . . ?
C49 C44 C43 124.1(4) . . ?
C45 C44 C43 117.5(4) . . ?
C46 C45 C44 120.5(5) . . ?
C46 C45 H45 119.7 . . ?
C44 C45 H45 119.7 . . ?
C47 C46 C45 120.3(5) . . ?
C47 C46 H46 119.8 . . ?
C45 C46 H46 119.8 . . ?
C46 C47 C48 120.1(5) . . ?
C46 C47 H47 120.0 . . ?
C48 C47 H47 120.0 . . ?
C49 C48 C47 119.6(5) . . ?
C49 C48 H48 120.2 . . ?
C47 C48 H48 120.2 . . ?
C48 C49 C44 121.1(4) . . ?
C48 C49 H49 119.4 . . ?
C44 C49 H49 119.4 . . ?
N1 C50 C51 113.3(4) . . ?
N1 C50 H50A 108.9 . . ?
C51 C50 H50A 108.9 . . ?
N1 C50 H50B 108.9 . . ?
C51 C50 H50B 108.9 . . ?
H50A C50 H50B 107.7 . . ?
C52 C51 C56 118.7(5) . . ?
C52 C51 C50 121.3(5) . . ?
C56 C51 C50 120.1(5) . . ?
C51 C52 C53 119.9(7) . . ?
C51 C52 H52 120.1 . . ?
C53 C52 H52 120.1 . . ?
C54 C53 C52 119.1(7) . . ?
C54 C53 H53 120.4 . . ?
C52 C53 H53 120.4 . . ?
C55 C54 C53 121.4(7) . . ?
C55 C54 H54 119.3 . . ?
C53 C54 H54 119.3 . . ?
C54 C55 C56 120.4(8) . . ?
C54 C55 H55 119.8 . . ?
C56 C55 H55 119.8 . . ?
C55 C56 C51 120.6(7) . . ?
C55 C56 H56 119.7 . . ?
C51 C56 H56 119.7 . . ?
N2 C57 C58 111.8(4) . . ?
N2 C57 H57A 109.3 . . ?
C58 C57 H57A 109.3 . . ?
N2 C57 H57B 109.3 . . ?
C58 C57 H57B 109.3 . . ?
H57A C57 H57B 107.9 . . ?
C59 C58 C63 118.2(4) . . ?
C59 C58 C57 121.2(4) . . ?
C63 C58 C57 120.5(4) . . ?
C58 C59 C60 120.9(5) . . ?
C58 C59 H59 119.6 . . ?
C60 C59 H59 119.6 . . ?
C61 C60 C59 120.1(5) . . ?
C61 C60 H60 120.0 . . ?
C59 C60 H60 120.0 . . ?
C60 C61 C62 120.1(5) . . ?
C60 C61 H61 120.0 . . ?
C62 C61 H61 120.0 . . ?
C61 C62 C63 119.7(5) . . ?
C61 C62 H62 120.1 . . ?
C63 C62 H62 120.1 . . ?
C62 C63 C58 121.0(5) . . ?
C62 C63 H63 119.5 . . ?
C58 C63 H63 119.5 . . ?
F5 P3 F2 90.1(3) . . ?
F5 P3 F3 96.0(5) . . ?
F2 P3 F3 87.8(4) . . ?
F5 P3 F4 90.8(3) . . ?
F2 P3 F4 175.3(4) . . ?
F3 P3 F4 87.5(4) . . ?
F5 P3 F1 93.1(5) . . ?
F2 P3 F1 93.3(5) . . ?
F3 P3 F1 170.9(5) . . ?
F4 P3 F1 91.3(4) . . ?
F5 P3 F6 178.0(5) . . ?
F2 P3 F6 88.6(3) . . ?
F3 P3 F6 85.6(4) . . ?
F4 P3 F6 90.7(3) . . ?
F1 P3 F6 85.4(4) . . ?

loop_
_geom_bond_atom_site_label_1
_geom_bond_atom_site_label_2
_geom_bond_distance
_geom_bond_site_symmetry_2
_geom_bond_publ_flag
Rh1 N1 2.128(4) . ?
Rh1 N2 2.209(3) . ?
Rh1 P2 2.2503(12) . ?
Rh1 P1 2.2538(12) . ?
P1 C15 1.838(4) . ?
P1 C8 1.841(4) . ?
P1 C1 1.850(4) . ?
P2 C29 1.839(4) . ?
P2 C36 1.840(4) . ?
P2 C22 1.857(4) . ?
N1 C43 1.288(6) . ?
N1 C50 1.495(6) . ?
N2 C57 1.488(6) . ?
N2 H2NA 0.9200 . ?
N2 H2NB 0.9200 . ?
C1 C6 1.397(6) . ?
C1 C2 1.397(6) . ?
C2 C3 1.395(7) . ?
C2 H2 0.9500 . ?
C3 C4 1.394(8) . ?
C3 H3 0.9500 . ?
C4 C5 1.381(8) . ?
C4 C7 1.521(7) . ?
C5 C6 1.386(7) . ?
C5 H5 0.9500 . ?
C6 H6 0.9500 . ?
C7 H7A 0.9800 . ?
C7 H7B 0.9800 . ?
C7 H7C 0.9800 . ?
C8 C13 1.400(6) . ?
C8 C9 1.407(6) . ?
C9 C10 1.382(6) . ?
C9 H9 0.9500 . ?
C10 C11 1.389(7) . ?
C10 H10 0.9500 . ?
C11 C12 1.382(7) . ?
C11 C14 1.512(7) . ?
C12 C13 1.392(7) . ?
C12 H12 0.9500 . ?
C13 H13 0.9500 . ?
C14 H14A 0.9800 . ?
C14 H14B 0.9800 . ?
C14 H14C 0.9800 . ?
C15 C20 1.394(6) . ?
C15 C16 1.394(6) . ?
C16 C17 1.390(6) . ?
C16 H16 0.9500 . ?
C17 C18 1.391(7) . ?
C17 H17 0.9500 . ?
C18 C19 1.389(7) . ?
C18 C21 1.514(7) . ?
C19 C20 1.388(7) . ?
C19 H19 0.9500 . ?
C20 H20 0.9500 . ?
C21 H21A 0.9800 . ?
C21 H21B 0.9800 . ?
C21 H21C 0.9800 . ?
C22 C27 1.391(6) . ?
C22 C23 1.399(6) . ?
C23 C24 1.388(7) . ?
C23 H23 0.9500 . ?
C24 C25 1.394(7) . ?
C24 H24 0.9500 . ?
C25 C26 1.387(7) . ?
C25 C28 1.515(7) . ?
C26 C27 1.391(7) . ?
C26 H26 0.9500 . ?
C27 H27 0.9500 . ?
C28 H28A 0.9800 . ?
C28 H28B 0.9800 . ?
C28 H28C 0.9800 . ?
C29 C30 1.393(6) . ?
C29 C34 1.400(6) . ?
C30 C31 1.391(6) . ?
C30 H30 0.9500 . ?
C31 C32 1.389(7) . ?
C31 H31 0.9500 . ?
C32 C33 1.386(7) . ?
C32 C35 1.521(7) . ?
C33 C34 1.386(6) . ?
C33 H33 0.9500 . ?
C34 H34 0.9500 . ?
C35 H35A 0.9800 . ?
C35 H35B 0.9800 . ?
C35 H35C 0.9800 . ?
C35 H35D 0.9800 . ?
C35 H35E 0.9800 . ?
C35 H35F 0.9800 . ?
C36 C37 1.393(6) . ?
C36 C41 1.407(6) . ?
C37 C38 1.400(6) . ?
C37 H37 0.9500 . ?
C38 C39 1.381(7) . ?
C38 H38 0.9500 . ?
C39 C40 1.399(7) . ?
C39 C42 1.514(7) . ?
C40 C41 1.386(6) . ?
C40 H40 0.9500 . ?
C41 H41 0.9500 . ?
C42 H42A 0.9800 . ?
C42 H42B 0.9800 . ?
C42 H42C 0.9800 . ?
C43 C44 1.459(7) . ?
C43 H43 0.9500 . ?
C44 C49 1.394(6) . ?
C44 C45 1.403(6) . ?
C45 C46 1.383(7) . ?
C45 H45 0.9500 . ?
C46 C47 1.382(7) . ?
C46 H46 0.9500 . ?
C47 C48 1.390(7) . ?
C47 H47 0.9500 . ?
C48 C49 1.385(7) . ?
C48 H48 0.9500 . ?
C49 H49 0.9500 . ?
C50 C51 1.507(7) . ?
C50 H50A 0.9900 . ?
C50 H50B 0.9900 . ?
C51 C52 1.369(8) . ?
C51 C56 1.399(8) . ?
C52 C53 1.426(10) . ?
C52 H52 0.9500 . ?
C53 C54 1.376(12) . ?
C53 H53 0.9500 . ?
C54 C55 1.331(11) . ?
C54 H54 0.9500 . ?
C55 C56 1.390(9) . ?
C55 H55 0.9500 . ?
C56 H56 0.9500 . ?
C57 C58 1.522(6) . ?
C57 H57A 0.9900 . ?
C57 H57B 0.9900 . ?
C58 C59 1.376(7) . ?
C58 C63 1.398(7) . ?
C59 C60 1.399(7) . ?
C59 H59 0.9500 . ?
C60 C61 1.373(8) . ?
C60 H60 0.9500 . ?
C61 C62 1.377(8) . ?
C61 H61 0.9500 . ?
C62 C63 1.389(7) . ?
C62 H62 0.9500 . ?
C63 H63 0.9500 . ?
P3 F5 1.518(5) . ?
P3 F2 1.545(5) . ?
P3 F3 1.556(6) . ?
P3 F4 1.560(6) . ?
P3 F1 1.563(7) . ?
P3 F6 1.591(5) . ?

loop_
_geom_torsion_atom_site_label_1
_geom_torsion_atom_site_label_2
_geom_torsion_atom_site_label_3
_geom_torsion_atom_site_label_4
_geom_torsion
_geom_torsion_site_symmetry_1
_geom_torsion_site_symmetry_2
_geom_torsion_site_symmetry_3
_geom_torsion_site_symmetry_4
_geom_torsion_publ_flag
N1 Rh1 P1 C15 174.8(8) . . . . ?
N2 Rh1 P1 C15 -176.0(2) . . . . ?
P2 Rh1 P1 C15 5.87(19) . . . . ?
N1 Rh1 P1 C8 49.3(8) . . . . ?
N2 Rh1 P1 C8 58.52(18) . . . . ?
P2 Rh1 P1 C8 -119.62(15) . . . . ?
N1 Rh1 P1 C1 -63.1(8) . . . . ?
N2 Rh1 P1 C1 -53.81(18) . . . . ?
P2 Rh1 P1 C1 128.05(15) . . . . ?
N1 Rh1 P2 C29 136.88(19) . . . . ?
N2 Rh1 P2 C29 164.4(15) . . . . ?
P1 Rh1 P2 C29 -44.58(16) . . . . ?
N1 Rh1 P2 C36 -97.80(18) . . . . ?
N2 Rh1 P2 C36 -70.3(15) . . . . ?
P1 Rh1 P2 C36 80.75(16) . . . . ?
N1 Rh1 P2 C22 18.64(19) . . . . ?
N2 Rh1 P2 C22 46.1(15) . . . . ?
P1 Rh1 P2 C22 -162.81(16) . . . . ?
N2 Rh1 N1 C43 90.7(4) . . . . ?
P2 Rh1 N1 C43 -91.1(4) . . . . ?
P1 Rh1 N1 C43 100.0(9) . . . . ?
N2 Rh1 N1 C50 -92.4(3) . . . . ?
P2 Rh1 N1 C50 85.9(3) . . . . ?
P1 Rh1 N1 C50 -83.1(9) . . . . ?
N1 Rh1 N2 C57 -67.1(4) . . . . ?
P2 Rh1 N2 C57 -94.7(15) . . . . ?
P1 Rh1 N2 C57 114.1(3) . . . . ?
C15 P1 C1 C6 -99.1(4) . . . . ?
C8 P1 C1 C6 4.4(4) . . . . ?
Rh1 P1 C1 C6 124.0(4) . . . . ?
C15 P1 C1 C2 85.7(4) . . . . ?
C8 P1 C1 C2 -170.8(4) . . . . ?
Rh1 P1 C1 C2 -51.2(4) . . . . ?
C6 C1 C2 C3 -1.6(7) . . . . ?
P1 C1 C2 C3 174.0(4) . . . . ?
C1 C2 C3 C4 -0.3(8) . . . . ?
C2 C3 C4 C5 2.2(8) . . . . ?
C2 C3 C4 C7 -178.6(5) . . . . ?
C3 C4 C5 C6 -2.2(8) . . . . ?
C7 C4 C5 C6 178.5(5) . . . . ?
C4 C5 C6 C1 0.3(8) . . . . ?
C2 C1 C6 C5 1.6(7) . . . . ?
P1 C1 C6 C5 -173.7(4) . . . . ?
C15 P1 C8 C13 37.3(4) . . . . ?
C1 P1 C8 C13 -68.9(4) . . . . ?
Rh1 P1 C8 C13 176.8(3) . . . . ?
C15 P1 C8 C9 -145.6(4) . . . . ?
C1 P1 C8 C9 108.2(4) . . . . ?
Rh1 P1 C8 C9 -6.1(4) . . . . ?
C13 C8 C9 C10 2.9(6) . . . . ?
P1 C8 C9 C10 -174.4(3) . . . . ?
C8 C9 C10 C11 -2.6(7) . . . . ?
C9 C10 C11 C12 0.0(7) . . . . ?
C9 C10 C11 C14 -178.6(4) . . . . ?
C10 C11 C12 C13 2.1(7) . . . . ?
C14 C11 C12 C13 -179.3(5) . . . . ?
C11 C12 C13 C8 -1.7(7) . . . . ?
C9 C8 C13 C12 -0.8(7) . . . . ?
